data_1526312
loop_
_publ_author_name
'Heerdmann, A.'
'Johrendt, D.'
'Mewis, A.'

_publ_section_title
;
 Palladiumpnictide des Zirconiums und Hafniums mit einem
 Metall:Nichtmetall-Verhaeltnis von 2:1
;
_journal_name_full 'Zeitschrift fuer Anorganische und Allgemeine Chemie'
_journal_page_first 1393
_journal_page_last 1399
_journal_volume 626
_journal_year 2000
_chemical_formula_sum 'Hf5 P7 Pd9'
_chemical_name_systematic 'Hf5 Pd9 P7'
_space_group_IT_number 38
_symmetry_space_group_name_Hall 'A 2 -2'
_symmetry_space_group_name_H-M 'A m m 2'
_cell_angle_alpha 90
_cell_angle_beta 90
_cell_angle_gamma 90
_cell_formula_units_Z 2
_cell_length_a 3.776
_cell_length_b 26.382
_cell_length_c 6.5
_cell_volume 647.520
_citation_journal_id_ASTM ZAACAB
_cod_data_source_file Heerdmann_ZAACAB_2000_732.cif
_cod_data_source_block Hf5P7Pd9
_cod_original_cell_volume 647.5198
_cod_database_code 1526312

loop_
_symmetry_equiv_pos_as_xyz
x,y,z
-x,-y,z
-x,y,z
x,-y,z
x,y+1/2,z+1/2
-x,-y+1/2,z+1/2
-x,y+1/2,z+1/2
x,-y+1/2,z+1/2

loop_
_atom_site_label
_atom_site_type_symbol
_atom_site_fract_x
_atom_site_fract_y
_atom_site_fract_z
_atom_site_occupancy
_atom_site_U_iso_or_equiv
P2 P 0 0.2151 0.5965 1 0.0
P4 P 0.5 0.1431 0.1095 1 0.0
Hf2 Hf 0 0 0.5241 1 0.0
Pd4 Pd 0.5 0 0.8759 1 0.0
Hf3 Hf 0.5 0.2714 0.8107 1 0.0
P1 P 0 0 0.1241 1 0.0
Pd5 Pd 0 0.1381 0.3612 1 0.0
Pd1 Pd 0.5 0.0581 0.2541 1 0.0
Hf1 Hf 0 0.0883 0.9054 1 0.0
P3 P 0.5 0.0688 0.618 1 0.0
Pd2 Pd 0.5 0.1581 0.6979 1 0.0
Pd3 Pd 0 0.1966 0.9814 1 0.0
